data_7010598
loop_
_publ_author_name
'Godfrey, Stephen M.'
'Ollerenshaw, Ruth T. A.'
'Pritchard, Robin G.'
'Richards, Claire L.'

_publ_section_title
;
 Structural isomerism in R3PSe(Ph)I compounds: the ionic structure of
 [(Me2N)3PSePh]I
;
_journal_issue 5
_journal_name_full 'Journal of the Chemical Society, Dalton Transactions'
_journal_page_first 508
_journal_paper_doi 10.1039/b100882j
_journal_year 2001
_chemical_formula_moiety 'C12 H23 I1 N3 P1 Se1'
_chemical_formula_sum 'C12 H29 I N3 P Se'
_chemical_formula_weight 403.83
_chemical_name_systematic
;
 ?
;
_space_group_IT_number 64
_symmetry_cell_setting orthorhombic
_symmetry_space_group_name_Hall '-C 2ac 2'
_symmetry_space_group_name_H-M 'C m c a'
_atom_sites_solution_hydrogens geom
_atom_sites_solution_primary direct
_atom_sites_solution_secondary difmap
_audit_creation_method SHELXL-97
_cell_angle_alpha 90.00
_cell_angle_beta 90.00
_cell_angle_gamma 90.00
_cell_formula_units_Z 8
_cell_length_a 10.164
_cell_length_b 12.526
_cell_length_c 26.427
_cell_measurement_reflns_used 0
_cell_measurement_temperature 203(2)
_cell_measurement_theta_max 0
_cell_measurement_theta_min 0
_cell_volume 3364.534
_computing_cell_refinement 'CAD4 Express (Enraf Nonius, 1994)'
_computing_data_collection 'CAD4 Express (Enraf Nonius, 1994)'
_computing_data_reduction 'XCAD4 (Harms & Wocadlo, 1995)'
_computing_molecular_graphics 'Ortep-3 for Windows (Farrugia, 1997)'
_computing_publication_material 'WinGX publication routines (Farrugia, 1999)'
_computing_structure_refinement 'SHELXL-97 (Sheldrick, 1997)'
_computing_structure_solution 'SHELXS-97 (Sheldrick, 1997)'
_diffrn_ambient_temperature 203(2)
_diffrn_measured_fraction_theta_full 0.999
_diffrn_measured_fraction_theta_max 0.999
_diffrn_measurement_device_type 'Enraf Nonius CAD4'
_diffrn_measurement_method 'non-profiled omega scans'
_diffrn_radiation_monochromator graphite
_diffrn_radiation_source 'fine-focus sealed tube'
_diffrn_radiation_type MoK\a
_diffrn_radiation_wavelength 0.71073
_diffrn_reflns_av_R_equivalents 0.0647
_diffrn_reflns_av_sigmaI/netI 0.0603
_diffrn_reflns_limit_h_max 12
_diffrn_reflns_limit_h_min -12
_diffrn_reflns_limit_k_max 14
_diffrn_reflns_limit_k_min 0
_diffrn_reflns_limit_l_max 31
_diffrn_reflns_limit_l_min 0
_diffrn_reflns_number 2949
_diffrn_reflns_theta_full 24.97
_diffrn_reflns_theta_max 24.97
_diffrn_reflns_theta_min 1.54
_diffrn_standards_decay_% 0
_diffrn_standards_interval_time 60
_diffrn_standards_number 3
_exptl_absorpt_coefficient_mu 4.153
_exptl_absorpt_correction_T_max 0.4906
_exptl_absorpt_correction_T_min 0.4233
_exptl_crystal_colour 'pale yellow'
_exptl_crystal_density_diffrn 1.785
_exptl_crystal_density_method 'not measured'
_exptl_crystal_description prism
_exptl_crystal_F_000 1744
_exptl_crystal_size_max 0.25
_exptl_crystal_size_mid 0.25
_exptl_crystal_size_min 0.20
_refine_diff_density_max 1.377
_refine_diff_density_min -1.523
_refine_diff_density_rms 0.144
_refine_ls_extinction_coef 0.00058(16)
_refine_ls_extinction_expression Fc^*^=kFc[1+0.001xFc^2^\l^3^/sin(2\q)]^-1/4^
_refine_ls_extinction_method SHELXL
_refine_ls_goodness_of_fit_ref 1.092
_refine_ls_hydrogen_treatment mixed
_refine_ls_matrix_type full
_refine_ls_number_parameters 136
_refine_ls_number_reflns 1569
_refine_ls_number_restraints 0
_refine_ls_restrained_S_all 1.092
_refine_ls_R_factor_all 0.0628
_refine_ls_R_factor_gt 0.0478
_refine_ls_shift/su_max 0.000
_refine_ls_shift/su_mean 0.000
_refine_ls_structure_factor_coef Fsqd
_refine_ls_weighting_details 'calc w=1/[\s^2^(Fo^2^)+(0.0730P)^2^+6.7690P] where P=(Fo^2^+2Fc^2^)/3'
_refine_ls_weighting_scheme calc
_refine_ls_wR_factor_gt 0.1217
_refine_ls_wR_factor_ref 0.1321
_reflns_number_gt 1269
_reflns_number_total 1569
_reflns_threshold_expression >2sigma(I)
_cod_data_source_file b100882j.txt
_cod_data_source_block smg30a
_cod_original_cell_volume 3364.7
_cod_database_code 7010598

loop_
_symmetry_equiv_pos_as_xyz
'x, y, z'
'-x, -y+1/2, z+1/2'
'x, -y, -z'
'-x, y+1/2, -z+1/2'
'x+1/2, y+1/2, z'
'-x+1/2, -y+1, z+1/2'
'x+1/2, -y+1/2, -z'
'-x+1/2, y+1, -z+1/2'
'-x, -y, -z'
'x, y-1/2, -z-1/2'
'-x, y, z'
'x, -y-1/2, z-1/2'
'-x+1/2, -y+1/2, -z'
'x+1/2, y, -z-1/2'
'-x+1/2, y+1/2, z'
'x+1/2, -y, z-1/2'

loop_
_atom_site_label
_atom_site_type_symbol
_atom_site_fract_x
_atom_site_fract_y
_atom_site_fract_z
_atom_site_U_iso_or_equiv
_atom_site_adp_type
_atom_site_occupancy
_atom_site_symmetry_multiplicity
_atom_site_calc_flag
_atom_site_refinement_flags
_atom_site_disorder_assembly
_atom_site_disorder_group
I1 I 0.0000 0.52336(6) 0.33267(2) 0.0494(3) Uani 1 2 d S . .
Se1 Se 0.31262(15) 0.59166(12) 0.40641(6) 0.0310(4) Uani 0.50 1 d P . .
P1 P 0.5000 0.57412(15) 0.36185(7) 0.0238(5) Uani 1 2 d S . .
N1 N 0.5000 0.6691(5) 0.3206(3) 0.0301(15) Uani 1 2 d S . .
N2 N 0.5000 0.4507(6) 0.3422(3) 0.0323(15) Uani 1 2 d S . .
C1 C 0.3866(9) 0.6923(9) 0.4534(4) 0.026(2) Uani 0.50 1 d P . .
C2 C 0.4135(11) 0.7958(9) 0.4381(4) 0.034(3) Uani 0.50 1 d P . .
H2 H 0.4001 0.8171 0.4044 0.041 Uiso 0.50 1 calc PR . .
C3 C 0.4616(12) 0.8682(9) 0.4744(5) 0.048(4) Uani 0.50 1 d P . .
H3 H 0.4833 0.9382 0.4647 0.057 Uiso 0.50 1 calc PR . .
C4 C 0.477(3) 0.8369(9) 0.5248(5) 0.039(7) Uani 0.50 1 d P . .
H4 H 0.5071 0.8862 0.5491 0.047 Uiso 0.50 1 calc PR . .
C5 C 0.4499(12) 0.7351(9) 0.5385(4) 0.040(3) Uani 0.50 1 d P . .
H5 H 0.4625 0.7138 0.5722 0.048 Uiso 0.50 1 calc PR . .
C6 C 0.4026(12) 0.6603(10) 0.5029(4) 0.037(3) Uani 0.50 1 d P . .
H6 H 0.3825 0.5901 0.5128 0.044 Uiso 0.50 1 calc PR . .
C7 C 0.3809(6) 0.6990(6) 0.2927(3) 0.0517(18) Uani 1 1 d . . .
H7A H 0.3738 0.7762 0.2915 0.078 Uiso 1 1 calc R . .
H7B H 0.3043 0.6697 0.3096 0.078 Uiso 1 1 calc R . .
H7C H 0.3857 0.6710 0.2585 0.078 Uiso 1 1 calc R . .
C8 C 0.6187(7) 0.4071(6) 0.3185(3) 0.065(2) Uani 1 1 d . . .
H8A H 0.6170 0.3298 0.3206 0.098 Uiso 1 1 calc R . .
H8B H 0.6958 0.4339 0.3360 0.098 Uiso 1 1 calc R . .
H8C H 0.6220 0.4287 0.2833 0.098 Uiso 1 1 calc R . .
N3 N 0.6281(12) 0.5858(9) 0.3933(5) 0.033(3) Uani 0.50 1 d P . .
C9 C 0.6971(11) 0.6853(10) 0.4051(5) 0.042(3) Uani 0.50 1 d P . .
H9A H 0.6572 0.7437 0.3865 0.064 Uiso 1 1 calc R . .
H9B H 0.7889 0.6788 0.3956 0.064 Uiso 1 1 calc R . .
H9C H 0.6910 0.6994 0.4412 0.064 Uiso 1 1 calc R . .
C10 C 0.6785(13) 0.4996(11) 0.4257(5) 0.046(3) Uani 0.50 1 d P . .
H10A H 0.6140 0.4426 0.4276 0.068 Uiso 1 1 calc R . .
H10B H 0.6951 0.5272 0.4594 0.068 Uiso 1 1 calc R . .
H10C H 0.7598 0.4720 0.4116 0.068 Uiso 1 1 calc R . .

loop_
_atom_site_aniso_label
_atom_site_aniso_U_11
_atom_site_aniso_U_22
_atom_site_aniso_U_33
_atom_site_aniso_U_23
_atom_site_aniso_U_13
_atom_site_aniso_U_12
I1 0.0568(5) 0.0528(5) 0.0385(4) 0.0004(3) 0.000 0.000
Se1 0.0213(7) 0.0333(8) 0.0383(8) -0.0077(6) 0.0039(6) -0.0059(7)
P1 0.0193(9) 0.0253(10) 0.0268(10) -0.0037(8) 0.000 0.000
N1 0.022(3) 0.029(3) 0.039(4) 0.003(3) 0.000 0.000
N2 0.026(3) 0.028(3) 0.043(4) -0.009(3) 0.000 0.000
C1 0.016(5) 0.032(6) 0.032(5) -0.002(5) 0.002(4) 0.000(4)
C2 0.040(6) 0.032(6) 0.030(6) 0.000(5) 0.003(5) 0.002(5)
C3 0.059(12) 0.025(5) 0.060(7) -0.007(5) -0.004(6) -0.008(5)
C4 0.03(2) 0.037(5) 0.046(6) -0.015(4) -0.015(7) -0.003(6)
C5 0.053(7) 0.037(6) 0.030(6) -0.003(5) -0.004(5) 0.009(5)
C6 0.042(6) 0.029(6) 0.038(6) 0.001(5) 0.002(5) 0.006(6)
C7 0.032(3) 0.073(5) 0.050(4) 0.020(4) -0.002(3) 0.010(3)
C8 0.056(5) 0.037(4) 0.102(6) -0.028(4) 0.029(5) -0.001(4)
N3 0.018(6) 0.030(6) 0.052(7) 0.004(5) -0.004(5) 0.000(5)
C9 0.017(5) 0.062(9) 0.048(7) -0.016(7) -0.007(5) -0.002(6)
C10 0.041(7) 0.061(8) 0.034(6) 0.021(6) -0.009(6) 0.000(6)

loop_
_atom_type_symbol
_atom_type_description
_atom_type_scat_dispersion_real
_atom_type_scat_dispersion_imag
_atom_type_scat_source
C C 0.0033 0.0016 'International Tables Vol C Tables 4.2.6.8 and 6.1.1.4'
H H 0.0000 0.0000 'International Tables Vol C Tables 4.2.6.8 and 6.1.1.4'
I I -0.4742 1.8119 'International Tables Vol C Tables 4.2.6.8 and 6.1.1.4'
N N 0.0061 0.0033 'International Tables Vol C Tables 4.2.6.8 and 6.1.1.4'
P P 0.1023 0.0942 'International Tables Vol C Tables 4.2.6.8 and 6.1.1.4'
Se Se -0.0929 2.2259 'International Tables Vol C Tables 4.2.6.8 and 6.1.1.4'

loop_
_geom_angle_atom_site_label_1
_geom_angle_atom_site_label_2
_geom_angle_atom_site_label_3
_geom_angle
_geom_angle_site_symmetry_1
_geom_angle_site_symmetry_3
_geom_angle_publ_flag
N3 Se1 C9 99.4(12) 11_655 11_655 ?
N3 Se1 C10 92.4(12) 11_655 11_655 ?
C9 Se1 C10 157.8(8) 11_655 11_655 ?
N3 Se1 C1 93.0(11) 11_655 . ?
C9 Se1 C1 53.0(7) 11_655 . ?
C10 Se1 C1 108.0(7) 11_655 . ?
N3 Se1 P1 1.9(10) 11_655 . ?
C9 Se1 P1 98.8(6) 11_655 . ?
C10 Se1 P1 93.6(6) 11_655 . ?
C1 Se1 P1 94.1(3) . . ?
N3 P1 N3 114.1(9) . 11_655 ?
N3 P1 N1 107.0(5) . . ?
N3 P1 N1 107.0(4) 11_655 . ?
N3 P1 N2 105.1(4) . . ?
N3 P1 N2 105.1(5) 11_655 . ?
N1 P1 N2 118.9(4) . . ?
N3 P1 Se1 0.9(5) . 11_655 ?
N3 P1 Se1 114.9(4) 11_655 11_655 ?
N1 P1 Se1 106.36(14) . 11_655 ?
N2 P1 Se1 105.05(14) . 11_655 ?
N3 P1 Se1 114.9(4) . . ?
N3 P1 Se1 0.9(5) 11_655 . ?
N1 P1 Se1 106.36(14) . . ?
N2 P1 Se1 105.05(14) . . ?
Se1 P1 Se1 115.66(11) 11_655 . ?
C7 N1 C7 111.3(7) 11_655 . ?
C7 N1 P1 121.9(4) 11_655 . ?
C7 N1 P1 121.9(4) . . ?
C8 N2 C8 111.0(7) 11_655 . ?
C8 N2 P1 119.3(4) 11_655 . ?
C8 N2 P1 119.3(4) . . ?
C6 C1 C2 121.7(10) . . ?
C6 C1 C9 146.9(11) . 11_655 ?
C2 C1 C9 85.4(9) . 11_655 ?
C6 C1 Se1 118.0(9) . . ?
C2 C1 Se1 120.2(8) . . ?
C9 C1 Se1 37.8(6) 11_655 . ?
C1 C2 C3 118.2(10) . . ?
C1 C2 C2 101.4(6) . 11_655 ?
C3 C2 C2 69.7(7) . 11_655 ?
C1 C2 C3 116.6(9) . 11_655 ?
C3 C2 C3 23.6(8) . 11_655 ?
C2 C2 C3 46.1(5) 11_655 11_655 ?
C1 C2 C9 50.5(7) . 11_655 ?
C3 C2 C9 161.0(10) . 11_655 ?
C2 C2 C9 124.5(5) 11_655 11_655 ?
C3 C2 C9 165.5(8) 11_655 11_655 ?
C4 C3 C2 120.6(11) . . ?
C5 C4 C3 119.6(12) . . ?
C4 C5 C6 121.2(11) . . ?
C1 C6 C5 118.7(11) . . ?
Se1 N3 C9 52.5(10) 11_655 . ?
Se1 N3 C10 59.2(11) 11_655 . ?
C9 N3 C10 109.5(12) . . ?
Se1 N3 P1 177.2(15) 11_655 . ?
C9 N3 P1 126.6(9) . . ?
C10 N3 P1 122.4(10) . . ?

loop_
_geom_bond_atom_site_label_1
_geom_bond_atom_site_label_2
_geom_bond_distance
_geom_bond_site_symmetry_2
_geom_bond_publ_flag
Se1 N3 0.699(13) 11_655 ?
Se1 C9 1.178(13) 11_655 ?
Se1 C10 1.265(13) 11_655 ?
Se1 C1 1.923(11) . ?
Se1 P1 2.2500(19) . ?
P1 N3 1.551(14) . ?
P1 N3 1.551(14) 11_655 ?
P1 N1 1.614(7) . ?
P1 N2 1.631(7) . ?
P1 Se1 2.2500(19) 11_655 ?
N1 C7 1.466(7) 11_655 ?
N1 C7 1.466(7) . ?
N2 C8 1.465(8) 11_655 ?
N2 C8 1.465(8) . ?
C1 C6 1.377(15) . ?
C1 C2 1.386(15) . ?
C1 C9 1.536(15) 11_655 ?
C2 C3 1.406(16) . ?
C2 C2 1.76(2) 11_655 ?
C2 C3 1.830(17) 11_655 ?
C2 C9 1.985(16) 11_655 ?
C3 C4 1.399(18) . ?
C4 C5 1.354(18) . ?
C5 C6 1.411(17) . ?
N3 Se1 0.699(12) 11_655 ?
N3 C9 1.465(16) . ?
N3 C10 1.471(16) . ?
